data_4022587
loop_
_publ_author_name
'Toshiaki Shimasaki'
'Shin-ichiro Kato'
'Keiko Ideta'
'Kenta Goto'
'Teruo Shinmyozu'

_publ_contact_author_address
;
Institute for Materials Chemistry and Engineering (IMCE),
6-10-1 Higashi-ku, Fukuoka 812-8581, Japan
;
_publ_contact_author_email shinmyo@ms.ifoc.kyushu-u.ac.jp
_publ_contact_author_fax '+81 92 642 2735'
_publ_contact_author_name 'Prof Teruo Shinmyozu'
_publ_contact_author_phone '+81 92 642 2716'
_publ_section_title
;
 Synthesis and Structural and Photoswitchable Properties of
 Novel Chiral Host Molecules: Axis Chiral
 2,2'-Dihydroxy-1,1'-binaphthyl-Appended stiff-Stilbene
;
_journal_name_full 'Journal of Organic Chemistry'
_journal_page_first 1073
_journal_page_last 1087
_journal_paper_doi 10.1021/jo061127v
_journal_volume 72
_journal_year 2007
_chemical_formula_moiety 'C70 H88 O8 '
_chemical_formula_sum 'C70 H88 O8'
_chemical_formula_weight 1057.46
_space_group_IT_number 4
_symmetry_cell_setting monoclinic
_symmetry_Int_Tables_number 4
_symmetry_space_group_name_Hall 'P 2yb'
_symmetry_space_group_name_H-M 'P 1 21 1'
_cell_angle_alpha 90
_cell_angle_beta 100.4353(19)
_cell_angle_gamma 90
_cell_formula_units_Z 2
_cell_length_a 14.2464(11)
_cell_length_b 10.1280(7)
_cell_length_c 19.6361(16)
_cell_measurement_reflns_used 35595
_cell_measurement_temperature 113.2
_cell_measurement_theta_max 27.5
_cell_measurement_theta_min 2.3
_cell_volume 2786.4(4)
_computing_cell_refinement PROCESS-AUTO
_computing_data_collection PROCESS-AUTO
_computing_data_reduction 'teXsan Ver. 1.11'
_computing_publication_material 'teXsan Ver. 1.11'
_computing_structure_refinement 'teXsan Ver. 1.10'
_computing_structure_solution SIR97
_diffrn_detector_area_resol_mean 10.00
_diffrn_measured_fraction_theta_full 0.9978
_diffrn_measured_fraction_theta_max 0.9978
_diffrn_measurement_device_type 'Rigaku RAXIS-RAPID Imaging Plate'
_diffrn_measurement_method \w
_diffrn_radiation_type 'Mo K\a'
_diffrn_radiation_wavelength 0.7107
_diffrn_reflns_av_R_equivalents 0.068
_diffrn_reflns_limit_h_max 18
_diffrn_reflns_limit_h_min 0
_diffrn_reflns_limit_k_max 13
_diffrn_reflns_limit_k_min 0
_diffrn_reflns_limit_l_max 25
_diffrn_reflns_limit_l_min -25
_diffrn_reflns_number 24512
_diffrn_reflns_theta_full 27.48
_diffrn_reflns_theta_max 27.48
_exptl_absorpt_coefficient_mu 0.081
_exptl_absorpt_correction_type none
_exptl_crystal_colour yellow
_exptl_crystal_density_diffrn 1.236
_exptl_crystal_density_method 'not measured'
_exptl_crystal_description prism
_exptl_crystal_size_max 0.970
_exptl_crystal_size_mid 0.430
_exptl_crystal_size_min 0.150
_refine_diff_density_max 1.39
_refine_diff_density_min -0.77
_refine_ls_abs_structure_details 'Flack H D (1983), Acta Cryst. A39, 876-881'
_refine_ls_abs_structure_Flack -0.6(16)
_refine_ls_extinction_method none
_refine_ls_goodness_of_fit_ref 0.974
_refine_ls_number_parameters 779
_refine_ls_number_reflns 10921
_refine_ls_R_factor_gt 0.0722
_refine_ls_shift/su_max 0.0000
_refine_ls_structure_factor_coef Fsqd
_refine_ls_weighting_details 'w = 1/[\s^2^(Fo^2^) + (0.06000(Max(Fo^2^,0) + 2Fc^2^)/3)^2^]'
_refine_ls_weighting_scheme calc
_refine_ls_wR_factor_ref 0.2043
_reflns_number_gt 7022
_reflns_number_total 10921
_reflns_threshold_expression F^2^>2.0\s(F^2^)
_cod_data_source_file jo061127vsi20061129_021227_2.cif
_cod_data_source_block trans-(R),(R)-1_CCDC624693
_cod_original_sg_symbol_H-M 'P 21'
_cod_original_formula_sum 'C70 H88 O8 '
_cod_database_code 4022587

loop_
_symmetry_equiv_pos_as_xyz
x,y,z
-x,1/2+y,-z

loop_
_atom_site_label
_atom_site_type_symbol
_atom_site_fract_x
_atom_site_fract_y
_atom_site_fract_z
_atom_site_U_iso_or_equiv
_atom_site_adp_type
_atom_site_occupancy
_atom_site_symmetry_multiplicity
_atom_site_calc_flag
_atom_site_refinement_flags
_atom_site_disorder_assembly
_atom_site_disorder_group
C1 C 0.6999(3) 0.1328(4) 0.78358(19) 0.0384(9) Uani 1 1 d . . .
C2 C 0.7447(3) 0.2441(4) 0.8315(2) 0.0416(9) Uani 1 1 d . . .
C3 C 0.6591(3) 0.3416(5) 0.8290(3) 0.0524(11) Uani 1 1 d . . .
H1 H 0.6652 0.3938 0.8722 0.063 Uiso 1 1 calc R . .
H2 H 0.6541 0.4026 0.7891 0.063 Uiso 1 1 calc R . .
C4 C 0.4867(3) 0.2702(5) 0.8404(2) 0.0462(10) Uani 1 1 d . . .
H3 H 0.4716 0.3532 0.8583 0.055 Uiso 1 1 calc R . .
C5 C 0.4212(3) 0.1677(5) 0.8328(2) 0.0446(10) Uani 1 1 d . . .
C6 C 0.4455(3) 0.0459(5) 0.8077(2) 0.0483(10) Uani 1 1 d . . .
H4 H 0.4014 -0.0254 0.8040 0.058 Uiso 1 1 calc R . .
C7 C 0.5343(3) 0.0278(5) 0.7879(2) 0.0450(10) Uani 1 1 d . . .
H5 H 0.5503 -0.0554 0.7708 0.054 Uiso 1 1 calc R . .
C8 C 0.5982(2) 0.1303(5) 0.79317(18) 0.0395(9) Uani 1 1 d . . .
C9 C 0.5752(3) 0.2494(5) 0.8212(2) 0.0442(10) Uani 1 1 d . . .
C10 C 0.7734(3) 0.1931(4) 0.9068(2) 0.0427(9) Uani 1 1 d . . .
H6 H 0.7172 0.1560 0.9222 0.064 Uiso 1 1 calc R . .
H7 H 0.7987 0.2664 0.9372 0.064 Uiso 1 1 calc R . .
H8 H 0.8223 0.1246 0.9086 0.064 Uiso 1 1 calc R . .
C11 C 0.8280(3) 0.3191(4) 0.8100(2) 0.0500(11) Uani 1 1 d . . .
H9 H 0.8852 0.2633 0.8180 0.075 Uiso 1 1 calc R . .
H10 H 0.8403 0.4001 0.8374 0.075 Uiso 1 1 calc R . .
H11 H 0.8118 0.3417 0.7607 0.075 Uiso 1 1 calc R . .
C12 C 0.1822(2) 0.3047(4) 0.86349(19) 0.0406(9) Uani 1 1 d . . .
C13 C 0.2680(3) 0.2897(5) 0.8412(2) 0.0456(10) Uani 1 1 d . . .
C14 C 0.3276(3) 0.1799(5) 0.8573(2) 0.0454(10) Uani 1 1 d . . .
C15 C 0.2981(3) 0.0813(5) 0.8964(2) 0.0462(10) Uani 1 1 d . . .
H12 H 0.3372 0.0054 0.9070 0.055 Uiso 1 1 calc R . .
C16 C 0.1818(3) -0.0134(5) 0.9614(2) 0.0524(11) Uani 1 1 d . . .
H13 H 0.2204 -0.0897 0.9718 0.063 Uiso 1 1 calc R . .
C17 C 0.0973(3) -0.0030(5) 0.9851(2) 0.0542(12) Uani 1 1 d . . .
H14 H 0.0775 -0.0722 1.0121 0.065 Uiso 1 1 calc R . .
C18 C 0.0404(3) 0.1090(5) 0.9698(2) 0.0491(11) Uani 1 1 d . . .
H15 H -0.0183 0.1144 0.9862 0.059 Uiso 1 1 calc R . .
C19 C 0.0665(3) 0.2104(5) 0.9321(2) 0.0432(10) Uani 1 1 d . . .
H16 H 0.0270 0.2863 0.9233 0.052 Uiso 1 1 calc R . .
C20 C 0.1532(2) 0.2028(4) 0.90562(18) 0.0383(9) Uani 1 1 d . . .
C21 C 0.2116(3) 0.0894(5) 0.9212(2) 0.0447(10) Uani 1 1 d . . .
C22 C 0.1209(2) 0.4215(4) 0.8433(2) 0.0444(10) Uani 1 1 d . . .
C23 C 0.1216(3) 0.5295(6) 0.8865(3) 0.0637(14) Uani 1 1 d . . .
C24 C 0.0598(4) 0.6386(5) 0.8682(3) 0.0680(16) Uani 1 1 d . . .
H17 H 0.0628 0.7121 0.8985 0.082 Uiso 1 1 calc R . .
C25 C -0.0034(3) 0.6388(5) 0.8077(3) 0.0558(12) Uani 1 1 d . . .
H18 H -0.0454 0.7117 0.7965 0.067 Uiso 1 1 calc R . .
C26 C -0.0743(3) 0.5292(6) 0.6975(3) 0.0646(15) Uani 1 1 d . . .
H19 H -0.1173 0.6007 0.6856 0.077 Uiso 1 1 calc R . .
C27 C -0.0773(3) 0.4258(6) 0.6537(3) 0.0671(14) Uani 1 1 d . . .
H20 H -0.1213 0.4259 0.6111 0.081 Uiso 1 1 calc R . .
C28 C -0.0162(3) 0.3195(5) 0.6707(2) 0.0557(12) Uani 1 1 d . . .
H21 H -0.0202 0.2461 0.6402 0.067 Uiso 1 1 calc R . .
C29 C 0.0498(3) 0.3186(4) 0.73087(19) 0.0374(8) Uani 1 1 d . . .
H22 H 0.0923 0.2460 0.7406 0.045 Uiso 1 1 calc R . .
C30 C 0.0555(2) 0.4233(4) 0.7783(2) 0.0368(8) Uani 1 1 d . . .
C31 C -0.0077(3) 0.5332(4) 0.7615(2) 0.0478(10) Uani 1 1 d . . .
O1 O 0.2978(2) 0.3852(3) 0.79909(16) 0.0572(8) Uani 1 1 d . . .
H23 H 0.2581 0.4473 0.7931 0.086 Uiso 1 1 calc R . .
O2 O 0.1808(3) 0.5345(6) 0.9496(2) 0.1016(16) Uani 1 1 d . . .
H24 H 0.2255 0.5878 0.9478 0.152 Uiso 1 1 calc R . .
C32 C 0.7390(2) 0.0588(4) 0.73889(19) 0.0391(9) Uani 1 1 d . . .
C33 C 0.6879(3) -0.0096(6) 0.6723(2) 0.0594(14) Uani 1 1 d . . .
C34 C 0.7627(3) 0.0111(9) 0.6238(2) 0.088(2) Uani 1 1 d . . .
H25 H 0.7580 -0.0594 0.5884 0.105 Uiso 1 1 calc R . .
H26 H 0.7542 0.0980 0.6004 0.105 Uiso 1 1 calc R . .
C35 C 0.9466(3) -0.0294(5) 0.6610(2) 0.0476(10) Uani 1 1 d . . .
H27 H 0.9549 -0.0487 0.6151 0.057 Uiso 1 1 calc R . .
C36 C 1.0245(2) -0.0348(3) 0.71563(19) 0.0323(8) Uani 1 1 d . . .
C37 C 1.0093(2) -0.0065(3) 0.78180(18) 0.0318(8) Uani 1 1 d . . .
H28 H 1.0614 -0.0109 0.8196 0.038 Uiso 1 1 calc R . .
C38 C 0.9187(2) 0.0284(3) 0.79415(18) 0.0308(7) Uani 1 1 d . . .
H29 H 0.9099 0.0463 0.8401 0.037 Uiso 1 1 calc R . .
C39 C 0.8428(2) 0.0369(4) 0.74062(18) 0.0360(8) Uani 1 1 d . . .
C40 C 0.8571(3) 0.0042(5) 0.6741(2) 0.0517(12) Uani 1 1 d . . .
C41 C 0.5934(3) 0.0490(8) 0.6376(2) 0.085(2) Uani 1 1 d . . .
H30 H 0.5802 0.0230 0.5887 0.128 Uiso 1 1 calc R . .
H31 H 0.5965 0.1454 0.6410 0.128 Uiso 1 1 calc R . .
H32 H 0.5424 0.0163 0.6605 0.128 Uiso 1 1 calc R . .
C42 C 0.6792(3) -0.1580(7) 0.6837(3) 0.079(2) Uani 1 1 d . . .
H33 H 0.6387 -0.1736 0.7182 0.119 Uiso 1 1 calc R . .
H34 H 0.7427 -0.1953 0.7002 0.119 Uiso 1 1 calc R . .
H35 H 0.6507 -0.2003 0.6399 0.119 Uiso 1 1 calc R . .
C43 C 1.2486(2) -0.0765(4) 0.63564(19) 0.0340(8) Uani 1 1 d . . .
C44 C 1.1600(2) -0.0343(4) 0.64642(18) 0.0332(8) Uani 1 1 d . . .
C45 C 1.1208(2) -0.0761(4) 0.70511(19) 0.0337(8) Uani 1 1 d . . .
C46 C 1.1749(3) -0.1575(4) 0.7518(2) 0.0392(9) Uani 1 1 d . . .
H36 H 1.1508 -0.1839 0.7917 0.047 Uiso 1 1 calc R . .
C47 C 1.3193(3) -0.2918(5) 0.7910(3) 0.0672(15) Uani 1 1 d . . .
H37 H 1.2953 -0.3174 0.8311 0.081 Uiso 1 1 calc R . .
C48 C 1.4047(3) -0.3400(6) 0.7809(3) 0.080(2) Uani 1 1 d . . .
H38 H 1.4394 -0.3995 0.8134 0.096 Uiso 1 1 calc R . .
C49 C 1.4415(3) -0.3016(5) 0.7224(3) 0.0638(14) Uani 1 1 d . . .
H39 H 1.5012 -0.3357 0.7156 0.077 Uiso 1 1 calc R . .
C50 C 1.3926(3) -0.2158(4) 0.6751(2) 0.0442(10) Uani 1 1 d . . .
H40 H 1.4194 -0.1898 0.6363 0.053 Uiso 1 1 calc R . .
C51 C 1.3019(3) -0.1649(4) 0.6834(2) 0.0386(9) Uani 1 1 d . . .
C52 C 1.2652(3) -0.2042(4) 0.7429(2) 0.0453(10) Uani 1 1 d . . .
C53 C 1.2904(2) -0.0218(4) 0.57704(19) 0.0357(8) Uani 1 1 d . . .
C54 C 1.2879(3) -0.0940(4) 0.5173(2) 0.0422(9) Uani 1 1 d . . .
C55 C 1.3334(3) -0.0468(5) 0.4635(2) 0.0473(10) Uani 1 1 d . . .
H41 H 1.3313 -0.0972 0.4225 0.057 Uiso 1 1 calc R . .
C56 C 1.3801(3) 0.0707(4) 0.4708(2) 0.0464(10) Uani 1 1 d . . .
H42 H 1.4112 0.1000 0.4347 0.056 Uiso 1 1 calc R . .
C57 C 1.4294(3) 0.2736(5) 0.5377(2) 0.0551(12) Uani 1 1 d . . .
H43 H 1.4592 0.3060 0.5015 0.066 Uiso 1 1 calc R . .
C58 C 1.4323(3) 0.3485(4) 0.5956(3) 0.0553(12) Uani 1 1 d . . .
H44 H 1.4631 0.4320 0.5995 0.066 Uiso 1 1 calc R . .
C59 C 1.3887(3) 0.3003(4) 0.6500(2) 0.0452(10) Uani 1 1 d . . .
H45 H 1.3914 0.3511 0.6910 0.054 Uiso 1 1 calc R . .
C60 C 1.3427(2) 0.1810(4) 0.6440(2) 0.0363(8) Uani 1 1 d . . .
H46 H 1.3132 0.1510 0.6808 0.044 Uiso 1 1 calc R . .
C61 C 1.3379(2) 0.1025(4) 0.58509(19) 0.0353(8) Uani 1 1 d . . .
C62 C 1.3840(3) 0.1503(4) 0.5297(2) 0.0428(9) Uani 1 1 d . . .
O3 O 1.10535(19) 0.0515(3) 0.60292(15) 0.0522(8) Uani 1 1 d . . .
H47 H 1.1292 0.0619 0.5672 0.078 Uiso 1 1 calc R . .
O4 O 1.2458(2) -0.2142(3) 0.50462(16) 0.0575(8) Uani 1 1 d . . .
H48 H 1.2292 -0.2425 0.5409 0.086 Uiso 1 1 calc R . .
C63 C 0.5801(15) 0.024(3) 1.0115(11) 0.124(11) Uani 0.40 1 d P A -1
H49 H 0.6013 0.0792 1.0526 0.186 Uiso 0.40 1 calc PR A -1
H50 H 0.5224 -0.0241 1.0170 0.186 Uiso 0.40 1 calc PR A -1
H51 H 0.5662 0.0808 0.9704 0.186 Uiso 0.40 1 calc PR A -1
C64 C 0.4332(10) -0.396(3) 0.9739(8) 0.187(14) Uani 0.61 1 d P B -2
H52 H 0.4027 -0.4801 0.9578 0.280 Uiso 0.61 1 calc PR B -2
H53 H 0.3878 -0.3238 0.9612 0.280 Uiso 0.61 1 calc PR B -2
H54 H 0.4532 -0.3987 1.0243 0.280 Uiso 0.61 1 calc PR B -2
C65 C 0.5764(15) -0.2535(19) 0.9573(8) 0.149(7) Uani 0.61 1 d P B -2
H55 H 0.5286 -0.1939 0.9718 0.179 Uiso 0.61 1 calc PR B -2
H56 H 0.6143 -0.2843 1.0017 0.179 Uiso 0.61 1 calc PR B -2
C66 C 0.6370(17) -0.1587(14) 0.9456(7) 0.316(16) Uani 1 1 d . . .
H57 H 0.5679 -0.1541 0.9265 0.379 Uiso 0.454(16) 1 calc PR B -1
H58 H 0.6664 -0.1051 0.9129 0.379 Uiso 0.454(16) 1 calc PR B -1
H59 H 0.6048 -0.1124 0.9034 0.379 Uiso 0.546(16) 1 calc PR B -2
H60 H 0.6391 -0.0950 0.9841 0.379 Uiso 0.546(16) 1 calc PR B -2
C67 C 0.6542(9) -0.2795(14) 0.9210(6) 0.054(3) Uani 0.39 1 d P B -1
H61 H 0.6988 -0.3276 0.9571 0.065 Uiso 0.39 1 calc PR B -1
H62 H 0.5937 -0.3298 0.9115 0.065 Uiso 0.39 1 calc PR B -1
C68 C 0.7681(9) -0.3030(16) 0.8379(9) 0.081(5) Uani 0.39 1 d P B -1
H63 H 0.7544 -0.2757 0.7892 0.121 Uiso 0.39 1 calc PR B -1
H64 H 0.7815 -0.3980 0.8407 0.121 Uiso 0.39 1 calc PR B -1
H65 H 0.8238 -0.2545 0.8621 0.121 Uiso 0.39 1 calc PR B -1
C69 C 0.7935(9) -0.1917(13) 0.9057(6) 0.097(3) Uani 0.60 1 d P B -2
H66 H 0.8538 -0.1909 0.9389 0.145 Uiso 0.60 1 calc PR B -2
H67 H 0.7941 -0.1213 0.8716 0.145 Uiso 0.60 1 calc PR B -2
H68 H 0.7857 -0.2773 0.8821 0.145 Uiso 0.60 1 calc PR B -2
O5 O 0.6401(6) -0.0502(8) 1.0052(4) 0.060(2) Uani 0.40 1 d P A -1
O6 O 0.5103(8) -0.3769(15) 0.9440(5) 0.157(4) Uani 0.61 1 d P B -2
O7 O 0.6874(7) -0.2750(9) 0.8695(5) 0.070(2) Uani 0.39 1 d P B -1
O8 O 0.7240(4) -0.1730(7) 0.9380(5) 0.079(2) Uani 0.60 1 d P B -2
C70 C 0.7993(6) 0.0386(8) 0.3681(6) 0.162(5) Uani 1 1 d . B .
H69 H 0.8434 -0.0336 0.3630 0.244 Uiso 1 1 calc R . .
H70 H 0.7826 0.0859 0.3241 0.244 Uiso 1 1 calc R . .
H71 H 0.7414 0.0024 0.3812 0.244 Uiso 1 1 calc R . .
C71 C 0.9426(6) 0.1312(9) 0.4157(6) 0.040(3) Uani 0.454(16) 1 d P B 3
H72 H 0.9703 0.0414 0.4216 0.048 Uiso 0.454(16) 1 calc PR B 3
H73 H 0.9502 0.1633 0.3694 0.048 Uiso 0.454(16) 1 calc PR B 3
C72 C 0.9308(6) 0.0967(9) 0.4616(6) 0.058(3) Uani 0.546(16) 1 d P B 4
H74 H 0.9206 0.0778 0.5092 0.070 Uiso 0.546(16) 1 calc PR B 4
H75 H 0.9611 0.0184 0.4444 0.070 Uiso 0.546(16) 1 calc PR B 4
C73 C 0.9906(3) 0.2075(6) 0.4620(4) 0.092(2) Uani 1 1 d . . .
H76 H 0.9628 0.2000 0.5046 0.111 Uiso 0.454(16) 1 calc PR B 3
H77 H 0.9808 0.2996 0.4454 0.111 Uiso 0.454(16) 1 calc PR B 3
H78 H 0.9777 0.2475 0.4153 0.111 Uiso 0.546(16) 1 calc PR B 4
H79 H 0.9723 0.2732 0.4946 0.111 Uiso 0.546(16) 1 calc PR B 4
C74 C 1.1325(7) 0.3117(11) 0.5229(5) 0.056(3) Uani 0.471(12) 1 d P B 2
H80 H 1.2017 0.3009 0.5368 0.084 Uiso 0.471(12) 1 calc PR B 2
H81 H 1.1035 0.3214 0.5642 0.084 Uiso 0.471(12) 1 calc PR B 2
H82 H 1.1191 0.3907 0.4939 0.084 Uiso 0.471(12) 1 calc PR B 2
C75 C 1.1567(5) 0.2574(10) 0.4617(5) 0.058(3) Uani 0.529(12) 1 d P B 1
H83 H 1.2190 0.2200 0.4817 0.087 Uiso 0.529(12) 1 calc PR B 1
H84 H 1.1525 0.3480 0.4785 0.087 Uiso 0.529(12) 1 calc PR B 1
H85 H 1.1492 0.2579 0.4111 0.087 Uiso 0.529(12) 1 calc PR B 1
O9 O 0.8416(2) 0.1227(3) 0.4178(2) 0.0642(9) Uani 1 1 d . . .
O10 O 1.0890(2) 0.1857(4) 0.48025(18) 0.0747(11) Uani 1 1 d . B .

loop_
_atom_site_aniso_label
_atom_site_aniso_U_11
_atom_site_aniso_U_22
_atom_site_aniso_U_33
_atom_site_aniso_U_23
_atom_site_aniso_U_13
_atom_site_aniso_U_12
C1 0.0290(17) 0.052(2) 0.0373(19) 0.0083(18) 0.0147(15) 0.0088(18)
C2 0.0294(18) 0.042(2) 0.059(3) 0.0061(19) 0.0228(18) 0.0086(17)
C3 0.042(2) 0.054(2) 0.068(3) 0.014(2) 0.029(2) 0.015(2)
C4 0.033(2) 0.063(3) 0.046(2) 0.011(2) 0.0174(17) 0.014(2)
C5 0.0250(17) 0.077(3) 0.034(2) 0.005(2) 0.0120(15) 0.014(2)
C6 0.0254(17) 0.082(3) 0.040(2) -0.005(2) 0.0136(16) 0.002(2)
C7 0.0268(17) 0.068(3) 0.042(2) -0.011(2) 0.0134(16) 0.004(2)
C8 0.0251(17) 0.066(2) 0.0302(18) 0.0034(18) 0.0111(14) 0.0086(19)
C9 0.034(2) 0.062(3) 0.041(2) 0.0135(19) 0.0184(17) 0.0118(19)
C10 0.0349(19) 0.051(2) 0.046(2) -0.0124(19) 0.0179(17) -0.0001(18)
C11 0.042(2) 0.045(2) 0.071(3) 0.002(2) 0.034(2) -0.001(2)
C12 0.0265(17) 0.063(3) 0.0331(19) -0.0091(18) 0.0078(15) 0.0082(18)
C13 0.0284(18) 0.074(3) 0.036(2) -0.001(2) 0.0102(16) 0.009(2)
C14 0.0250(17) 0.082(3) 0.0313(19) -0.001(2) 0.0115(15) 0.007(2)
C15 0.0243(17) 0.073(3) 0.043(2) 0.007(2) 0.0103(16) 0.014(2)
C16 0.0314(19) 0.082(3) 0.045(2) 0.008(2) 0.0095(17) 0.012(2)
C17 0.036(2) 0.085(3) 0.045(2) 0.008(2) 0.0158(18) 0.002(2)
C18 0.0262(18) 0.079(3) 0.045(2) -0.006(2) 0.0152(17) 0.003(2)
C19 0.0282(18) 0.064(3) 0.039(2) -0.0117(19) 0.0114(16) 0.0024(19)
C20 0.0258(17) 0.060(2) 0.0294(18) -0.0074(17) 0.0072(14) 0.0048(18)
C21 0.0245(17) 0.077(3) 0.034(2) 0.0027(19) 0.0090(15) 0.010(2)
C22 0.0239(17) 0.060(2) 0.053(2) -0.009(2) 0.0173(16) -0.0038(18)
C23 0.042(2) 0.090(4) 0.064(3) -0.035(3) 0.026(2) -0.008(3)
C24 0.060(3) 0.048(3) 0.111(5) -0.031(3) 0.056(3) -0.012(2)
C25 0.046(2) 0.039(2) 0.093(4) 0.005(2) 0.043(3) -0.001(2)
C26 0.044(2) 0.071(3) 0.081(4) 0.044(3) 0.020(2) 0.024(2)
C27 0.044(2) 0.100(4) 0.056(3) 0.018(3) 0.004(2) 0.011(3)
C28 0.045(2) 0.074(3) 0.048(3) 0.008(2) 0.010(2) 0.003(2)
C29 0.0342(18) 0.044(2) 0.0350(19) 0.0047(16) 0.0091(16) -0.0006(18)
C30 0.0242(16) 0.044(2) 0.047(2) 0.0094(18) 0.0185(15) 0.0019(16)
C31 0.042(2) 0.043(2) 0.065(3) 0.020(2) 0.028(2) 0.0063(19)
O1 0.0386(15) 0.081(2) 0.0597(19) 0.0165(17) 0.0281(14) 0.0182(15)
O2 0.061(2) 0.156(4) 0.090(3) -0.079(3) 0.018(2) -0.009(3)
C32 0.0225(16) 0.061(2) 0.037(2) 0.0051(19) 0.0123(15) 0.0063(18)
C33 0.0272(19) 0.116(5) 0.038(2) -0.016(2) 0.0123(17) 0.009(2)
C34 0.0238(19) 0.202(7) 0.041(2) -0.007(3) 0.0132(17) 0.020(3)
C35 0.0256(17) 0.088(3) 0.0318(19) 0.001(2) 0.0115(15) 0.007(2)
C36 0.0246(16) 0.0338(19) 0.041(2) -0.0008(16) 0.0125(15) 0.0025(15)
C37 0.0259(16) 0.0351(19) 0.0353(18) 0.0014(15) 0.0078(14) -0.0015(15)
C38 0.0261(16) 0.0331(18) 0.0347(18) -0.0013(15) 0.0095(14) -0.0004(15)
C39 0.0225(16) 0.050(2) 0.0364(19) -0.0007(18) 0.0087(14) 0.0044(17)
C40 0.0266(18) 0.095(4) 0.035(2) 0.003(2) 0.0110(16) 0.010(2)
C41 0.030(2) 0.185(6) 0.042(2) -0.017(3) 0.0090(19) 0.016(3)
C42 0.033(2) 0.125(5) 0.082(4) -0.068(4) 0.014(2) -0.007(3)
C43 0.0248(16) 0.041(2) 0.0384(19) -0.0010(16) 0.0122(15) -0.0011(16)
C44 0.0287(16) 0.0378(19) 0.0341(18) -0.0001(16) 0.0087(15) -0.0014(16)
C45 0.0260(16) 0.0375(19) 0.0398(19) -0.0026(16) 0.0117(15) -0.0015(16)
C46 0.0317(18) 0.045(2) 0.045(2) 0.0090(18) 0.0178(16) 0.0012(17)
C47 0.047(2) 0.079(3) 0.083(3) 0.048(3) 0.033(2) 0.019(2)
C48 0.045(3) 0.096(4) 0.108(5) 0.063(4) 0.036(3) 0.032(3)
C49 0.034(2) 0.065(3) 0.099(4) 0.031(3) 0.029(2) 0.021(2)
C50 0.0306(18) 0.047(2) 0.060(3) 0.014(2) 0.0215(18) 0.0060(18)
C51 0.0309(18) 0.039(2) 0.048(2) 0.0022(17) 0.0146(17) -0.0024(17)
C52 0.0320(18) 0.049(2) 0.058(3) 0.015(2) 0.0175(18) 0.0036(18)
C53 0.0212(15) 0.049(2) 0.038(2) 0.0056(17) 0.0086(14) 0.0063(16)
C54 0.0269(17) 0.060(3) 0.041(2) -0.0014(19) 0.0087(15) 0.0000(19)
C55 0.042(2) 0.067(3) 0.036(2) -0.004(2) 0.0164(17) 0.005(2)
C56 0.038(2) 0.064(3) 0.042(2) 0.018(2) 0.0188(17) 0.016(2)
C57 0.056(3) 0.055(3) 0.061(3) 0.025(2) 0.027(2) 0.002(2)
C58 0.063(3) 0.040(2) 0.069(3) 0.007(2) 0.030(2) -0.004(2)
C59 0.046(2) 0.041(2) 0.050(2) 0.0013(18) 0.0132(19) -0.0084(19)
C60 0.0259(17) 0.043(2) 0.041(2) 0.0047(17) 0.0094(15) 0.0028(16)
C61 0.0198(16) 0.047(2) 0.039(2) 0.0118(17) 0.0057(14) 0.0072(16)
C62 0.037(2) 0.050(2) 0.044(2) 0.0190(19) 0.0137(17) 0.0107(18)
O3 0.0300(13) 0.083(2) 0.0476(17) 0.0258(16) 0.0171(12) 0.0155(15)
O4 0.0577(18) 0.069(2) 0.0494(17) -0.0196(16) 0.0200(15) -0.0171(17)
C63 0.067(12) 0.24(3) 0.086(12) -0.061(17) 0.072(11) -0.034(17)
C64 0.055(7) 0.44(4) 0.073(9) -0.052(15) 0.030(7) -0.096(15)
C65 0.192(18) 0.152(15) 0.087(9) 0.029(9) -0.016(11) -0.045(14)
C66 0.54(4) 0.143(12) 0.171(12) 0.057(10) -0.181(19) -0.20(2)
C67 0.048(6) 0.083(9) 0.028(5) 0.005(6) -0.001(5) -0.019(6)
C68 0.037(6) 0.080(9) 0.116(13) 0.020(9) -0.013(7) 0.009(7)
C69 0.089(8) 0.110(9) 0.090(7) 0.019(7) 0.014(6) -0.007(7)
O5 0.055(5) 0.050(5) 0.062(5) -0.004(4) -0.021(4) 0.009(4)
O6 0.134(8) 0.226(13) 0.119(8) -0.033(8) 0.039(7) -0.043(9)
O7 0.078(6) 0.056(5) 0.073(6) 0.004(4) 0.006(5) -0.006(5)
O8 0.038(3) 0.066(4) 0.142(7) -0.012(4) 0.037(4) -0.008(3)
C70 0.116(6) 0.068(4) 0.270(12) -0.085(7) -0.053(7) 0.014(5)
C71 0.041(5) 0.037(5) 0.047(6) 0.004(4) 0.019(4) 0.009(4)
C72 0.044(5) 0.059(5) 0.072(8) 0.009(5) 0.012(4) 0.003(4)
C73 0.035(2) 0.058(3) 0.169(7) 0.033(4) -0.020(3) 0.002(3)
C74 0.046(5) 0.079(7) 0.044(6) 0.009(5) 0.008(4) 0.006(5)
C75 0.027(4) 0.068(6) 0.077(7) 0.040(5) 0.004(4) -0.001(4)
O9 0.0363(16) 0.0588(19) 0.095(3) -0.0157(19) 0.0058(16) 0.0042(15)
O10 0.0310(15) 0.130(3) 0.064(2) 0.031(2) 0.0098(14) -0.0033(19)

loop_
_atom_type_symbol
_atom_type_description
_atom_type_scat_dispersion_real
_atom_type_scat_dispersion_imag
_atom_type_scat_source
C C 0.003 0.002
;International Tables for Crystallography
(1992, Vol. C, Tables 4.2.6.8 and 6.1.1.1)
;
H H 0.000 0.000
;International Tables for Crystallography
(1992, Vol. C, Table 6.1.1.2)
;
O O 0.011 0.006
;International Tables for Crystallography
(1992, Vol. C, Tables 4.2.6.8 and 6.1.1.1)
;

loop_
_geom_angle_atom_site_label_1
_geom_angle_atom_site_label_2
_geom_angle_atom_site_label_3
_geom_angle
C32 C1 C8 126.7(4)
C32 C1 C2 129.3(3)
C8 C1 C2 103.9(3)
C11 C2 C1 116.9(3)
C11 C2 C10 110.2(3)
C1 C2 C10 110.4(3)
C11 C2 C3 108.5(3)
C1 C2 C3 102.1(3)
C10 C2 C3 108.1(3)
C9 C3 C2 102.2(3)
C9 C3 H1 111.3
C2 C3 H1 111.3
C9 C3 H2 111.3
C2 C3 H2 111.3
H1 C3 H2 109.2
C5 C4 C9 118.7(4)
C5 C4 H3 120.6
C9 C4 H3 120.6
C4 C5 C6 119.7(3)
C4 C5 C14 121.5(4)
C6 C5 C14 118.5(4)
C5 C6 C7 120.5(4)
C5 C6 H4 119.8
C7 C6 H4 119.8
C8 C7 C6 120.0(4)
C8 C7 H5 120.0
C6 C7 H5 120.0
C7 C8 C9 119.1(3)
C7 C8 C1 130.4(4)
C9 C8 C1 109.8(4)
C8 C9 C4 121.8(4)
C8 C9 C3 109.9(3)
C4 C9 C3 128.3(4)
C2 C10 H6 109.5
C2 C10 H7 109.5
H6 C10 H7 109.5
C2 C10 H8 109.5
H6 C10 H8 109.5
H7 C10 H8 109.5
C2 C11 H9 109.5
C2 C11 H10 109.5
H9 C11 H10 109.5
C2 C11 H11 109.5
H9 C11 H11 109.5
H10 C11 H11 109.5
C13 C12 C20 118.0(4)
C13 C12 C22 121.1(4)
C20 C12 C22 120.8(3)
C12 C13 O1 119.8(4)
C12 C13 C14 123.5(4)
O1 C13 C14 116.6(3)
C15 C14 C13 118.0(3)
C15 C14 C5 119.9(4)
C13 C14 C5 122.1(4)
C14 C15 C21 121.8(4)
C14 C15 H12 119.1
C21 C15 H12 119.1
C17 C16 C21 120.2(4)
C17 C16 H13 119.9
C21 C16 H13 119.9
C16 C17 C18 120.0(4)
C16 C17 H14 120.0
C18 C17 H14 120.0
C19 C18 C17 121.8(4)
C19 C18 H15 119.1
C17 C18 H15 119.1
C18 C19 C20 119.9(4)
C18 C19 H16 120.0
C20 C19 H16 120.0
C21 C20 C19 118.5(4)
C21 C20 C12 119.3(3)
C19 C20 C12 122.1(4)
C15 C21 C16 121.3(4)
C15 C21 C20 119.2(4)
C16 C21 C20 119.5(3)
C23 C22 C30 117.8(4)
C23 C22 C12 122.0(4)
C30 C22 C12 120.2(4)
O2 C23 C22 121.3(5)
O2 C23 C24 116.9(5)
C22 C23 C24 121.8(5)
C25 C24 C23 120.5(4)
C25 C24 H17 119.8
C23 C24 H17 119.8
C24 C25 C31 120.8(4)
C24 C25 H18 119.6
C31 C25 H18 119.6
C27 C26 C31 121.4(4)
C27 C26 H19 119.3
C31 C26 H19 119.3
C26 C27 C28 120.1(5)
C26 C27 H20 119.9
C28 C27 H20 119.9
C29 C28 C27 121.1(5)
C29 C28 H21 119.5
C27 C28 H21 119.5
C28 C29 C30 121.0(4)
C28 C29 H22 119.5
C30 C29 H22 119.5
C29 C30 C31 118.4(4)
C29 C30 C22 122.0(3)
C31 C30 C22 119.6(4)
C25 C31 C26 122.4(4)
C25 C31 C30 119.6(4)
C26 C31 C30 118.0(4)
C13 O1 H23 109.5
C23 O2 H24 109.5
C1 C32 C39 126.4(4)
C1 C32 C33 127.9(3)
C39 C32 C33 105.5(3)
C41 C33 C42 111.2(5)
C41 C33 C32 116.8(4)
C42 C33 C32 110.9(4)
C41 C33 C34 108.7(4)
C42 C33 C34 107.6(5)
C32 C33 C34 100.8(4)
C40 C34 C33 102.6(3)
C40 C34 H25 111.3
C33 C34 H25 111.3
C40 C34 H26 111.3
C33 C34 H26 111.3
H25 C34 H26 109.2
C40 C35 C36 119.7(3)
C40 C35 H27 120.1
C36 C35 H27 120.1
C37 C36 C35 118.3(3)
C37 C36 C45 119.6(3)
C35 C36 C45 122.0(3)
C36 C37 C38 121.3(3)
C36 C37 H28 119.3
C38 C37 H28 119.3
C39 C38 C37 120.5(3)
C39 C38 H29 119.7
C37 C38 H29 119.7
C38 C39 C40 118.3(3)
C38 C39 C32 132.1(3)
C40 C39 C32 109.0(3)
C35 C40 C39 121.7(3)
C35 C40 C34 128.7(4)
C39 C40 C34 109.6(3)
C33 C41 H30 109.5
C33 C41 H31 109.5
H30 C41 H31 109.5
C33 C41 H32 109.5
H30 C41 H32 109.5
H31 C41 H32 109.5
C33 C42 H33 109.5
C33 C42 H34 109.5
H33 C42 H34 109.5
C33 C42 H35 109.5
H33 C42 H35 109.5
H34 C42 H35 109.5
C44 C43 C51 119.3(3)
C44 C43 C53 120.3(3)
C51 C43 C53 120.3(3)
O3 C44 C43 122.3(3)
O3 C44 C45 115.6(3)
C43 C44 C45 122.1(3)
C46 C45 C44 117.6(3)
C46 C45 C36 120.1(3)
C44 C45 C36 122.3(3)
C45 C46 C52 122.5(3)
C45 C46 H36 118.7
C52 C46 H36 118.7
C48 C47 C52 121.4(4)
C48 C47 H37 119.3
C52 C47 H37 119.3
C47 C48 C49 119.9(4)
C47 C48 H38 120.1
C49 C48 H38 120.1
C50 C49 C48 120.9(4)
C50 C49 H39 119.6
C48 C49 H39 119.6
C49 C50 C51 120.9(4)
C49 C50 H40 119.6
C51 C50 H40 119.6
C43 C51 C52 119.3(3)
C43 C51 C50 122.8(3)
C52 C51 C50 117.8(4)
C46 C52 C47 121.8(4)
C46 C52 C51 119.1(4)
C47 C52 C51 119.1(4)
C54 C53 C61 120.1(3)
C54 C53 C43 120.5(4)
C61 C53 C43 119.3(3)
O4 C54 C53 125.0(4)
O4 C54 C55 114.3(4)
C53 C54 C55 120.7(4)
C56 C55 C54 119.9(4)
C56 C55 H41 120.1
C54 C55 H41 120.1
C55 C56 C62 122.4(4)
C55 C56 H42 118.8
C62 C56 H42 118.8
C58 C57 C62 122.2(4)
C58 C57 H43 118.9
C62 C57 H43 118.9
C57 C58 C59 119.2(4)
C57 C58 H44 120.4
C59 C58 H44 120.4
C60 C59 C58 120.4(4)
C60 C59 H45 119.8
C58 C59 H45 119.8
C59 C60 C61 121.7(4)
C59 C60 H46 119.1
C61 C60 H46 119.1
C60 C61 C53 123.2(3)
C60 C61 C62 118.0(4)
C53 C61 C62 118.8(4)
C56 C62 C57 123.6(4)
C56 C62 C61 118.0(4)
C57 C62 C61 118.4(4)
C44 O3 H47 109.5
C54 O4 H48 109.5
O5 C63 H49 109.5
O5 C63 H50 109.5
H49 C63 H50 109.5
O5 C63 H51 109.5
H49 C63 H51 109.5
H50 C63 H51 109.5
O6 C64 H52 109.5
O6 C64 H53 109.5
H52 C64 H53 109.5
O6 C64 H54 109.5
H52 C64 H54 109.5
H53 C64 H54 109.5
C66 C65 O6 159.3(17)
C66 C65 H55 96.4
O6 C65 H55 96.4
C66 C65 H56 96.4
O6 C65 H56 96.4
H55 C65 H56 103.4
O8 C66 C65 127(2)
O8 C66 C67 67.3(16)
C65 C66 C67 65.0(11)
O8 C66 O5 105.3(9)
C65 C66 O5 107.5(19)
C67 C66 O5 154.0(11)
O8 C66 H57 151.3
C65 C66 H57 58.0
C67 C66 H57 98.0
O5 C66 H57 98.0
O8 C66 H58 57.0
C65 C66 H58 150.0
C67 C66 H58 98.0
O5 C66 H58 98.0
H57 C66 H58 103.7
O8 C66 H59 105.5
C65 C66 H59 105.5
C67 C66 H59 102.5
O5 C66 H59 103.6
H57 C66 H59 51.8
H58 C66 H59 51.9
O8 C66 H60 105.5
C65 C66 H60 105.5
C67 C66 H60 151.5
O5 C66 H60 2.7
H57 C66 H60 98.6
H58 C66 H60 100.4
H59 C66 H60 106.1
O7 C67 C66 113.2(14)
O7 C67 H61 108.9
C66 C67 H61 108.9
O7 C67 H62 108.9
C66 C67 H62 108.9
H61 C67 H62 107.8
O7 C68 H63 109.5
O7 C68 H64 109.5
H63 C68 H64 109.5
O7 C68 H65 109.5
H63 C68 H65 109.5
H64 C68 H65 109.5
O8 C69 H66 109.5
O8 C69 H67 109.5
H66 C69 H67 109.5
O8 C69 H68 109.5
H66 C69 H68 109.5
H67 C69 H68 109.5
C63 O5 C66 126.9(14)
C64 O6 C65 123.9(17)
C67 O7 C68 146.4(12)
C69 O8 C66 157.4(12)
O9 C70 H69 109.5
O9 C70 H70 109.5
H69 C70 H70 109.5
O9 C70 H71 109.5
H69 C70 H71 109.5
H70 C70 H71 109.5
C73 C71 O9 114.7(7)
C73 C71 H72 108.6
O9 C71 H72 108.6
C73 C71 H73 108.6
O9 C71 H73 108.6
H72 C71 H73 107.6
C73 C72 O9 109.2(7)
C73 C72 H74 109.8
O9 C72 H74 109.8
C73 C72 H75 109.8
O9 C72 H75 109.8
H74 C72 H75 108.3
C71 C73 O10 117.6(7)
C71 C73 C72 43.6(5)
O10 C73 C72 117.0(5)
C71 C73 H76 107.9
O10 C73 H76 107.9
C72 C73 H76 67.1
C71 C73 H77 107.9
O10 C73 H77 107.9
C72 C73 H77 134.4
H76 C73 H77 107.2
C71 C73 H78 66.8
O10 C73 H78 108.1
C72 C73 H78 108.1
H76 C73 H78 141.1
H77 C73 H78 46.9
C71 C73 H79 133.6
O10 C73 H79 108.1
C72 C73 H79 108.1
H76 C73 H79 46.7
H77 C73 H79 62.7
H78 C73 H79 107.3
O10 C74 H80 109.5
O10 C74 H81 109.5
H80 C74 H81 109.5
O10 C74 H82 109.5
H80 C74 H82 109.5
H81 C74 H82 109.5
O10 C75 H83 109.5
O10 C75 H84 109.5
H83 C75 H84 109.5
O10 C75 H85 109.5
H83 C75 H85 109.5
H84 C75 H85 109.5
C70 O9 C72 123.5(6)
C70 O9 C71 109.4(6)
C72 O9 C71 41.1(5)
C75 O10 C73 126.5(5)
C75 O10 C74 57.6(6)
C73 O10 C74 106.5(5)

loop_
_geom_bond_atom_site_label_1
_geom_bond_atom_site_label_2
_geom_bond_distance
C1 C32 1.349(5)
C1 C8 1.494(5)
C1 C2 1.532(6)
C2 C11 1.531(5)
C2 C10 1.548(6)
C2 C3 1.563(5)
C3 C9 1.503(6)
C3 H1 0.9900
C3 H2 0.9900
C4 C5 1.386(6)
C4 C9 1.396(5)
C4 H3 0.9500
C5 C6 1.395(7)
C5 C14 1.503(5)
C6 C7 1.401(5)
C6 H4 0.9500
C7 C8 1.373(6)
C7 H5 0.9500
C8 C9 1.389(6)
C10 H6 0.9800
C10 H7 0.9800
C10 H8 0.9800
C11 H9 0.9800
C11 H10 0.9800
C11 H11 0.9800
C12 C13 1.379(5)
C12 C20 1.430(6)
C12 C22 1.481(6)
C13 O1 1.388(5)
C13 C14 1.400(6)
C14 C15 1.372(6)
C15 C21 1.408(5)
C15 H12 0.9500
C16 C17 1.371(6)
C16 C21 1.417(6)
C16 H13 0.9500
C17 C18 1.395(7)
C17 H14 0.9500
C18 C19 1.357(6)
C18 H15 0.9500
C19 C20 1.426(5)
C19 H16 0.9500
C20 C21 1.419(6)
C22 C23 1.382(6)
C22 C30 1.438(6)
C23 O2 1.369(6)
C23 C24 1.418(8)
C24 C25 1.355(8)
C24 H17 0.9500
C25 C31 1.397(7)
C25 H18 0.9500
C26 C27 1.352(8)
C26 C31 1.431(7)
C26 H19 0.9500
C27 C28 1.386(7)
C27 H20 0.9500
C28 C29 1.370(6)
C28 H21 0.9500
C29 C30 1.404(6)
C29 H22 0.9500
C30 C31 1.432(5)
O1 H23 0.8400
O2 H24 0.8400
C32 C39 1.489(5)
C32 C33 1.541(6)
C33 C41 1.516(7)
C33 C42 1.528(9)
C33 C34 1.567(6)
C34 C40 1.519(6)
C34 H25 0.9900
C34 H26 0.9900
C35 C40 1.389(5)
C35 C36 1.398(5)
C35 H27 0.9500
C36 C37 1.385(5)
C36 C45 1.483(5)
C37 C38 1.401(5)
C37 H28 0.9500
C38 C39 1.367(5)
C38 H29 0.9500
C39 C40 1.398(5)
C41 H30 0.9800
C41 H31 0.9800
C41 H32 0.9800
C42 H33 0.9800
C42 H34 0.9800
C42 H35 0.9800
C43 C44 1.385(5)
C43 C51 1.414(5)
C43 C53 1.494(5)
C44 O3 1.359(5)
C44 C45 1.433(5)
C45 C46 1.363(5)
C46 C52 1.411(5)
C46 H36 0.9500
C47 C48 1.358(6)
C47 C52 1.416(6)
C47 H37 0.9500
C48 C49 1.401(7)
C48 H38 0.9500
C49 C50 1.367(6)
C49 H39 0.9500
C50 C51 1.428(5)
C50 H40 0.9500
C51 C52 1.422(5)
C53 C54 1.378(5)
C53 C61 1.424(5)
C54 O4 1.360(5)
C54 C55 1.418(5)
C55 C56 1.357(6)
C55 H41 0.9500
C56 C62 1.402(6)
C56 H42 0.9500
C57 C58 1.362(7)
C57 C62 1.402(6)
C57 H43 0.9500
C58 C59 1.417(6)
C58 H44 0.9500
C59 C60 1.369(6)
C59 H45 0.9500
C60 C61 1.395(5)
C60 H46 0.9500
C61 C62 1.452(5)
O3 H47 0.8400
O4 H48 0.8400
C63 O5 1.16(3)
C63 H49 0.9800
C63 H50 0.9800
C63 H51 0.9800
C64 O6 1.350(16)
C64 H52 0.9800
C64 H53 0.9800
C64 H54 0.9800
C65 C66 1.34(2)
C65 O6 1.56(2)
C65 H55 0.9900
C65 H56 0.9900
C66 O8 1.28(3)
C66 C67 1.35(2)
C66 O5 1.60(2)
C66 H57 0.9900
C66 H58 0.9900
C66 H59 0.9900
C66 H60 0.9900
C67 O7 1.192(15)
C67 H61 0.9900
C67 H62 0.9900
C68 O7 1.431(19)
C68 H63 0.9800
C68 H64 0.9800
C68 H65 0.9800
C69 O8 1.282(13)
C69 H66 0.9800
C69 H67 0.9800
C69 H68 0.9800
C70 O9 1.352(8)
C70 H69 0.9800
C70 H70 0.9800
C70 H71 0.9800
C71 C73 1.290(11)
C71 O9 1.449(9)
C71 H72 0.9900
C71 H73 0.9900
C72 C73 1.408(11)
C72 O9 1.423(9)
C72 H74 0.9900
C72 H75 0.9900
C73 O10 1.401(6)
C73 H76 0.9900
C73 H77 0.9900
C73 H78 0.9900
C73 H79 0.9900
C74 O10 1.589(12)
C74 H80 0.9800
C74 H81 0.9800
C74 H82 0.9800
C75 O10 1.310(8)
C75 H83 0.9800
C75 H84 0.9800
C75 H85 0.9800

loop_
_geom_torsion_atom_site_label_1
_geom_torsion_atom_site_label_2
_geom_torsion_atom_site_label_3
_geom_torsion_atom_site_label_4
_geom_torsion
C32 C1 C2 C11 25.5(6)
C8 C1 C2 C11 -150.2(3)
C32 C1 C2 C10 -101.6(5)
C8 C1 C2 C10 82.7(4)
C32 C1 C2 C3 143.7(4)
C8 C1 C2 C3 -32.0(4)
C11 C2 C3 C9 157.2(4)
C1 C2 C3 C9 33.2(4)
C10 C2 C3 C9 -83.3(4)
C9 C4 C5 C6 1.3(6)
C9 C4 C5 C14 175.4(4)
C4 C5 C6 C7 -2.2(6)
C14 C5 C6 C7 -176.5(4)
C5 C6 C7 C8 0.0(6)
C6 C7 C8 C9 2.9(6)
C6 C7 C8 C1 172.0(4)
C32 C1 C8 C7 33.5(7)
C2 C1 C8 C7 -150.6(4)
C32 C1 C8 C9 -156.6(4)
C2 C1 C8 C9 19.3(4)
C7 C8 C9 C4 -3.8(6)
C1 C8 C9 C4 -175.1(4)
C7 C8 C9 C3 173.9(4)
C1 C8 C9 C3 2.7(5)
C5 C4 C9 C8 1.7(6)
C5 C4 C9 C3 -175.5(4)
C2 C3 C9 C8 -22.9(4)
C2 C3 C9 C4 154.6(4)
C20 C12 C13 O1 178.8(4)
C22 C12 C13 O1 0.0(6)
C20 C12 C13 C14 0.4(6)
C22 C12 C13 C14 -178.4(4)
C12 C13 C14 C15 1.1(6)
O1 C13 C14 C15 -177.4(4)
C12 C13 C14 C5 -179.2(4)
O1 C13 C14 C5 2.4(6)
C4 C5 C14 C15 -131.9(5)
C6 C5 C14 C15 42.3(6)
C4 C5 C14 C13 48.4(6)
C6 C5 C14 C13 -137.4(4)
C13 C14 C15 C21 -1.1(6)
C5 C14 C15 C21 179.1(4)
C21 C16 C17 C18 0.0(7)
C16 C17 C18 C19 -0.6(7)
C17 C18 C19 C20 1.4(6)
C18 C19 C20 C21 -1.5(6)
C18 C19 C20 C12 177.7(4)
C13 C12 C20 C21 -1.8(5)
C22 C12 C20 C21 177.0(3)
C13 C12 C20 C19 179.0(4)
C22 C12 C20 C19 -2.2(6)
C14 C15 C21 C16 179.8(4)
C14 C15 C21 C20 -0.2(6)
C17 C16 C21 C15 179.8(4)
C17 C16 C21 C20 -0.2(6)
C19 C20 C21 C15 -179.1(4)
C12 C20 C21 C15 1.7(6)
C19 C20 C21 C16 1.0(6)
C12 C20 C21 C16 -178.3(4)
C13 C12 C22 C23 -97.9(5)
C20 C12 C22 C23 83.3(5)
C13 C12 C22 C30 84.4(5)
C20 C12 C22 C30 -94.3(4)
C30 C22 C23 O2 179.1(4)
C12 C22 C23 O2 1.4(7)
C30 C22 C23 C24 0.4(6)
C12 C22 C23 C24 -177.3(4)
O2 C23 C24 C25 -177.6(4)
C22 C23 C24 C25 1.2(7)
C23 C24 C25 C31 -1.4(7)
C31 C26 C27 C28 1.1(7)
C26 C27 C28 C29 -1.9(7)
C27 C28 C29 C30 2.2(6)
C28 C29 C30 C31 -1.7(5)
C28 C29 C30 C22 176.8(4)
C23 C22 C30 C29 179.7(4)
C12 C22 C30 C29 -2.6(5)
C23 C22 C30 C31 -1.8(5)
C12 C22 C30 C31 176.0(3)
C24 C25 C31 C26 179.2(4)
C24 C25 C31 C30 0.0(6)
C27 C26 C31 C25 -179.9(4)
C27 C26 C31 C30 -0.7(6)
C29 C30 C31 C25 -179.8(3)
C22 C30 C31 C25 1.6(5)
C29 C30 C31 C26 0.9(5)
C22 C30 C31 C26 -177.7(4)
C8 C1 C32 C39 -164.2(4)
C2 C1 C32 C39 20.9(7)
C8 C1 C32 C33 22.0(7)
C2 C1 C32 C33 -152.9(5)
C1 C32 C33 C41 24.8(7)
C39 C32 C33 C41 -150.0(4)
C1 C32 C33 C42 -104.0(5)
C39 C32 C33 C42 81.2(4)
C1 C32 C33 C34 142.3(5)
C39 C32 C33 C34 -32.6(5)
C41 C33 C34 C40 156.9(5)
C42 C33 C34 C40 -82.5(6)
C32 C33 C34 C40 33.6(6)
C40 C35 C36 C37 0.2(7)
C40 C35 C36 C45 177.2(4)
C35 C36 C37 C38 -0.8(6)
C45 C36 C37 C38 -177.8(3)
C36 C37 C38 C39 -0.8(6)
C37 C38 C39 C40 2.9(6)
C37 C38 C39 C32 173.4(4)
C1 C32 C39 C38 33.1(7)
C33 C32 C39 C38 -152.0(5)
C1 C32 C39 C40 -155.7(4)
C33 C32 C39 C40 19.2(5)
C36 C35 C40 C39 2.0(7)
C36 C35 C40 C34 -177.5(6)
C38 C39 C40 C35 -3.5(7)
C32 C39 C40 C35 -176.1(4)
C38 C39 C40 C34 176.0(5)
C32 C39 C40 C34 3.5(6)
C33 C34 C40 C35 155.4(6)
C33 C34 C40 C39 -24.1(7)
C51 C43 C44 O3 179.4(4)
C53 C43 C44 O3 3.7(6)
C51 C43 C44 C45 0.8(5)
C53 C43 C44 C45 -174.9(3)
O3 C44 C45 C46 -177.2(3)
C43 C44 C45 C46 1.5(5)
O3 C44 C45 C36 3.4(5)
C43 C44 C45 C36 -177.9(3)
C37 C36 C45 C46 38.7(5)
C35 C36 C45 C46 -138.3(4)
C37 C36 C45 C44 -142.0(4)
C35 C36 C45 C44 41.1(5)
C44 C45 C46 C52 -2.0(6)
C36 C45 C46 C52 177.4(4)
C52 C47 C48 C49 0.8(10)
C47 C48 C49 C50 0.1(10)
C48 C49 C50 C51 -1.2(8)
C44 C43 C51 C52 -2.6(6)
C53 C43 C51 C52 173.1(4)
C44 C43 C51 C50 178.3(4)
C53 C43 C51 C50 -6.0(6)
C49 C50 C51 C43 -179.7(4)
C49 C50 C51 C52 1.2(6)
C45 C46 C52 C47 -178.2(4)
C45 C46 C52 C51 0.2(6)
C48 C47 C52 C46 177.7(6)
C48 C47 C52 C51 -0.7(8)
C43 C51 C52 C46 2.1(6)
C50 C51 C52 C46 -178.7(4)
C43 C51 C52 C47 -179.4(4)
C50 C51 C52 C47 -0.3(6)
C44 C43 C53 C54 -102.0(4)
C51 C43 C53 C54 82.3(5)
C44 C43 C53 C61 81.7(4)
C51 C43 C53 C61 -93.9(4)
C61 C53 C54 O4 179.1(3)
C43 C53 C54 O4 2.8(6)
C61 C53 C54 C55 0.8(5)
C43 C53 C54 C55 -175.5(3)
O4 C54 C55 C56 -178.4(4)
C53 C54 C55 C56 0.1(6)
C54 C55 C56 C62 -1.2(6)
C62 C57 C58 C59 0.5(7)
C57 C58 C59 C60 -1.2(7)
C58 C59 C60 C61 0.8(6)
C59 C60 C61 C53 -179.8(3)
C59 C60 C61 C62 0.4(5)
C54 C53 C61 C60 179.6(3)
C43 C53 C61 C60 -4.1(5)
C54 C53 C61 C62 -0.5(5)
C43 C53 C61 C62 175.7(3)
C55 C56 C62 C57 -178.2(4)
C55 C56 C62 C61 1.4(6)
C58 C57 C62 C56 -179.8(4)
C58 C57 C62 C61 0.6(6)
C60 C61 C62 C56 179.3(3)
C53 C61 C62 C56 -0.5(5)
C60 C61 C62 C57 -1.1(5)
C53 C61 C62 C57 179.1(3)
O6 C65 C66 O8 -67(5)
O6 C65 C66 C67 -40(5)
O6 C65 C66 O5 167(5)
O8 C66 C67 O7 -55.4(12)
C65 C66 C67 O7 147.9(14)
O5 C66 C67 O7 -134(4)
O8 C66 O5 C63 150(2)
C65 C66 O5 C63 -71(2)
C67 C66 O5 C63 -140(4)
C66 C65 O6 C64 -152(5)
C66 C67 O7 C68 115(2)
C65 C66 O8 C69 90(3)
C67 C66 O8 C69 63(3)
O5 C66 O8 C69 -143(3)
O9 C71 C73 O10 157.4(6)
O9 C71 C73 C72 56.3(8)
O9 C72 C73 C71 -54.6(8)
O9 C72 C73 O10 -157.3(7)
C73 C72 O9 C70 130.9(9)
C73 C72 O9 C71 49.6(8)
C73 C71 O9 C70 -178.8(8)
C73 C71 O9 C72 -59.8(9)
C71 C73 O10 C75 104.9(10)
C72 C73 O10 C75 154.2(10)
C71 C73 O10 C74 166.5(8)
C72 C73 O10 C74 -144.1(9)
